data_4306281
loop_
_publ_author_name
'Geoffrey H. Spikes'
'Stephen Sproules'
'Eckhard Bill'
'Thomas Weyherm\"uller'
'Karl Wieghardt'

_publ_section_title
;
One- and Two-Electron Reduced 1,2-Diketone Ligands in [CrIII(L.)3] (S= 0)
and Na2(Et2O)2[VIV(LRed)3] (S=1/2)
;
_journal_name_full 'Inorganic Chemistry'
_journal_page_first 10935
_journal_page_last 10944
_journal_paper_doi 10.1021/ic801122m
_journal_volume 47
_journal_year 2008
_chemical_formula_moiety '2 Na+, (C78 H102 O6 V)2-, 2 (C4 H10 O)'
_chemical_formula_sum 'C86 H122 Na2 O8 V'
_chemical_formula_weight 1380.76
_chemical_name_systematic
; 
 ? 
;
_space_group_IT_number 60
_symmetry_cell_setting orthorhombic
_symmetry_space_group_name_Hall '-P 2n 2ab'
_symmetry_space_group_name_H-M 'P b c n'
_atom_sites_solution_hydrogens geom
_atom_sites_solution_primary direct
_atom_sites_solution_secondary difmap
_audit_creation_method SHELXL-97
_cell_angle_alpha 90.00
_cell_angle_beta 90.00
_cell_angle_gamma 90.00
_cell_formula_units_Z 4
_cell_length_a 23.3861(6)
_cell_length_b 18.7470(4)
_cell_length_c 18.1395(4)
_cell_measurement_temperature 100(2)
_cell_volume 7952.7(3)
_computing_cell_refinement 'Bruker AXS Collect Software'
_computing_data_collection 'Bruker AXS Collect Software'
_computing_data_reduction 'Bruker AXS Collect Software'
_computing_structure_refinement 'SHELXL-97 (Sheldrick, 1997)'
_computing_structure_solution 'SHELXS-97 (Sheldrick, 1990)'
_diffrn_ambient_temperature 100(2)
_diffrn_measured_fraction_theta_full 0.996
_diffrn_measured_fraction_theta_max 0.996
_diffrn_measurement_device_type 'Bruker-Nonius KappaCCD'
_diffrn_measurement_method '889 images at 1.0 deg. stepwise rotation in omega and phi, 120 sec./frame'
_diffrn_radiation_monochromator graphite
_diffrn_radiation_source 'rotating anode, 50 kV, 40 mA'
_diffrn_radiation_type MoK\a
_diffrn_radiation_wavelength 0.71073
_diffrn_reflns_av_R_equivalents 0.0560
_diffrn_reflns_av_sigmaI/netI 0.0242
_diffrn_reflns_limit_h_max 32
_diffrn_reflns_limit_h_min -32
_diffrn_reflns_limit_k_max 26
_diffrn_reflns_limit_k_min -26
_diffrn_reflns_limit_l_max 25
_diffrn_reflns_limit_l_min -25
_diffrn_reflns_number 147284
_diffrn_reflns_theta_full 30.00
_diffrn_reflns_theta_max 30.00
_diffrn_reflns_theta_min 3.00
_exptl_absorpt_coefficient_mu 0.189
_exptl_absorpt_correction_T_max 0.9794
_exptl_absorpt_correction_T_min 0.7426
_exptl_absorpt_correction_type multi-scan
_exptl_absorpt_process_details 'Bruker SADABS 2008/1'
_exptl_crystal_colour 'deep purple'
_exptl_crystal_density_diffrn 1.153
_exptl_crystal_density_method 'not measured'
_exptl_crystal_description 'opaque parallelepiped'
_exptl_crystal_F_000 2988
_exptl_crystal_size_max 0.18
_exptl_crystal_size_mid 0.06
_exptl_crystal_size_min 0.06
_refine_diff_density_max 0.373
_refine_diff_density_min -0.348
_refine_diff_density_rms 0.045
_refine_ls_extinction_method none
_refine_ls_goodness_of_fit_ref 1.061
_refine_ls_hydrogen_treatment constr
_refine_ls_matrix_type full
_refine_ls_number_parameters 454
_refine_ls_number_reflns 11566
_refine_ls_number_restraints 8
_refine_ls_restrained_S_all 1.061
_refine_ls_R_factor_all 0.0590
_refine_ls_R_factor_gt 0.0444
_refine_ls_shift/su_max 0.000
_refine_ls_shift/su_mean 0.000
_refine_ls_structure_factor_coef Fsqd
_refine_ls_weighting_details 'calc w=1/[\s^2^(Fo^2^)+(0.0476P)^2^+3.8582P] where P=(Fo^2^+2Fc^2^)/3'
_refine_ls_weighting_scheme calc
_refine_ls_wR_factor_gt 0.1063
_refine_ls_wR_factor_ref 0.1167
_reflns_number_gt 9382
_reflns_number_total 11566
_reflns_threshold_expression >2sigma(I)
_cod_data_source_file ic801122m_si_002_2.cif
_cod_data_source_block 2
_cod_depositor_comments
;
The following automatic conversions were performed:
'_exptl_absorpt_correction_type' value 'Multi-Scan' changed to
'multi-scan' according to
'/home/saulius/struct/CIF-dictionaries/cif_core.dic' dictionary named
'cif_core.dic' version 2.4.1 from 2010-06-29.

Automatic conversion script
Id: cif_fix_enum 1527 2010-12-29 10:47:43Z saulius 
;
_cod_database_code 4306281

loop_
_symmetry_equiv_pos_as_xyz
'x, y, z'
'-x+1/2, -y+1/2, z+1/2'
'-x, y, -z+1/2'
'x+1/2, -y+1/2, -z'
'-x, -y, -z'
'x-1/2, y-1/2, -z-1/2'
'x, -y, z-1/2'
'-x-1/2, y-1/2, z'

loop_
_atom_site_label
_atom_site_type_symbol
_atom_site_fract_x
_atom_site_fract_y
_atom_site_fract_z
_atom_site_U_iso_or_equiv
_atom_site_adp_type
_atom_site_occupancy
_atom_site_symmetry_multiplicity
_atom_site_calc_flag
_atom_site_refinement_flags
_atom_site_disorder_assembly
_atom_site_disorder_group
V1 V 0.5000 0.240734(14) 0.2500 0.01538(6) Uani 1 2 d S . .
O1 O 0.44187(4) 0.27777(4) 0.18232(5) 0.01968(16) Uani 1 1 d . . .
O2 O 0.44540(4) 0.28535(4) 0.31795(5) 0.01995(16) Uani 1 1 d . A .
C1 C 0.39632(5) 0.31264(6) 0.21293(6) 0.0199(2) Uani 1 1 d . . .
C2 C 0.39836(5) 0.31704(6) 0.28753(6) 0.0202(2) Uani 1 1 d . . .
C3 C 0.34949(5) 0.33267(6) 0.16061(6) 0.0213(2) Uani 1 1 d . . .
C4 C 0.33186(6) 0.40400(7) 0.14791(7) 0.0253(2) Uani 1 1 d . . .
C5 C 0.28927(6) 0.41692(8) 0.09480(8) 0.0309(3) Uani 1 1 d . . .
H5A H 0.2769 0.4645 0.0864 0.037 Uiso 1 1 calc R . .
C6 C 0.26493(6) 0.36226(8) 0.05456(8) 0.0333(3) Uani 1 1 d . . .
H6A H 0.2371 0.3725 0.0180 0.040 Uiso 1 1 calc R . .
C7 C 0.28147(6) 0.29213(8) 0.06793(7) 0.0290(3) Uani 1 1 d . . .
H7A H 0.2644 0.2546 0.0405 0.035 Uiso 1 1 calc R . .
C8 C 0.32279(5) 0.27608(7) 0.12115(7) 0.0226(2) Uani 1 1 d . . .
C9 C 0.36076(6) 0.35688(7) 0.34023(7) 0.0256(3) Uani 1 1 d . . .
C10 C 0.30324(6) 0.33754(8) 0.35439(7) 0.0293(3) Uani 1 1 d . . .
C11 C 0.27210(7) 0.37663(9) 0.40723(8) 0.0400(4) Uani 1 1 d . . .
H11A H 0.2336 0.3638 0.4173 0.048 Uiso 1 1 calc R . .
C12 C 0.29637(8) 0.43313(10) 0.44459(9) 0.0474(4) Uani 1 1 d . . .
H12A H 0.2747 0.4586 0.4802 0.057 Uiso 1 1 calc R . .
C13 C 0.35241(8) 0.45281(9) 0.43013(9) 0.0430(4) Uani 1 1 d . . .
H13A H 0.3687 0.4919 0.4559 0.052 Uiso 1 1 calc R . .
C14 C 0.38558(7) 0.41584(7) 0.37791(8) 0.0325(3) Uani 1 1 d . . .
C15 C 0.35494(6) 0.46797(7) 0.19058(8) 0.0293(3) Uani 1 1 d . . .
H15A H 0.3875 0.4514 0.2219 0.035 Uiso 1 1 calc R . .
C16 C 0.30834(7) 0.49939(8) 0.24173(8) 0.0371(3) Uani 1 1 d . . .
H16A H 0.2939 0.4619 0.2745 0.056 Uiso 1 1 calc R . .
H16B H 0.2768 0.5181 0.2118 0.056 Uiso 1 1 calc R . .
H16C H 0.3248 0.5380 0.2713 0.056 Uiso 1 1 calc R . .
C17 C 0.37677(8) 0.52752(8) 0.13972(9) 0.0396(3) Uani 1 1 d . . .
H17A H 0.4063 0.5084 0.1069 0.059 Uiso 1 1 calc R . .
H17B H 0.3929 0.5661 0.1696 0.059 Uiso 1 1 calc R . .
H17C H 0.3450 0.5460 0.1102 0.059 Uiso 1 1 calc R . .
C18 C 0.33760(5) 0.19803(7) 0.13580(7) 0.0229(2) Uani 1 1 d . . .
H18A H 0.3620 0.1962 0.1810 0.028 Uiso 1 1 calc R . .
C19 C 0.37248(6) 0.16690(7) 0.07166(8) 0.0296(3) Uani 1 1 d . . .
H19A H 0.4062 0.1967 0.0629 0.044 Uiso 1 1 calc R . .
H19B H 0.3488 0.1658 0.0271 0.044 Uiso 1 1 calc R . .
H19C H 0.3846 0.1183 0.0841 0.044 Uiso 1 1 calc R . .
C20 C 0.28449(6) 0.15143(8) 0.14989(8) 0.0307(3) Uani 1 1 d . . .
H20A H 0.2625 0.1714 0.1909 0.046 Uiso 1 1 calc R . .
H20B H 0.2966 0.1028 0.1622 0.046 Uiso 1 1 calc R . .
H20C H 0.2607 0.1504 0.1055 0.046 Uiso 1 1 calc R . .
C21 C 0.27212(6) 0.27788(8) 0.31397(7) 0.0288(3) Uani 1 1 d . . .
H21A H 0.3005 0.2515 0.2830 0.035 Uiso 1 1 calc R . .
C22 C 0.24359(7) 0.22454(10) 0.36678(9) 0.0396(4) Uani 1 1 d . . .
H22A H 0.2725 0.2043 0.3998 0.059 Uiso 1 1 calc R . .
H22B H 0.2257 0.1862 0.3382 0.059 Uiso 1 1 calc R . .
H22C H 0.2143 0.2491 0.3959 0.059 Uiso 1 1 calc R . .
C23 C 0.22545(6) 0.30889(9) 0.26290(8) 0.0364(3) Uani 1 1 d . . .
H23A H 0.2428 0.3431 0.2287 0.055 Uiso 1 1 calc R . .
H23B H 0.1964 0.3331 0.2927 0.055 Uiso 1 1 calc R . .
H23C H 0.2076 0.2701 0.2349 0.055 Uiso 1 1 calc R . .
C24 C 0.44669(7) 0.44021(7) 0.36247(9) 0.0361(3) Uani 1 1 d . . .
H24A H 0.4603 0.4147 0.3173 0.043 Uiso 1 1 calc R . .
C25 C 0.48692(8) 0.41997(8) 0.42648(10) 0.0446(4) Uani 1 1 d . . .
H25A H 0.4842 0.3686 0.4359 0.067 Uiso 1 1 calc R . .
H25B H 0.4757 0.4462 0.4709 0.067 Uiso 1 1 calc R . .
H25C H 0.5264 0.4322 0.4133 0.067 Uiso 1 1 calc R . .
C26 C 0.45119(9) 0.52102(8) 0.34766(11) 0.0496(5) Uani 1 1 d . . .
H26A H 0.4256 0.5340 0.3070 0.074 Uiso 1 1 calc R . .
H26B H 0.4907 0.5331 0.3345 0.074 Uiso 1 1 calc R . .
H26C H 0.4401 0.5473 0.3921 0.074 Uiso 1 1 calc R . .
O31 O 0.49657(3) 0.15955(4) 0.31772(4) 0.01801(16) Uani 1 1 d . A .
C31 C 0.49796(5) 0.09282(6) 0.28739(6) 0.0168(2) Uani 1 1 d . . .
C32 C 0.48930(5) 0.03223(6) 0.33994(6) 0.0191(2) Uani 1 1 d . . .
C33 C 0.43677(5) 0.03011(6) 0.37923(7) 0.0224(2) Uani 1 1 d . . .
C34 C 0.42799(6) -0.02279(7) 0.43262(8) 0.0287(3) Uani 1 1 d . . .
H34A H 0.3932 -0.0236 0.4597 0.034 Uiso 1 1 calc R . .
C35 C 0.46959(6) -0.07402(7) 0.44641(8) 0.0319(3) Uani 1 1 d . . .
H35A H 0.4636 -0.1091 0.4834 0.038 Uiso 1 1 calc R . .
C36 C 0.51988(6) -0.07375(7) 0.40610(8) 0.0285(3) Uani 1 1 d . . .
H36A H 0.5475 -0.1099 0.4148 0.034 Uiso 1 1 calc R . .
C37 C 0.53099(5) -0.02141(6) 0.35270(7) 0.0224(2) Uani 1 1 d . . .
C38 C 0.38950(5) 0.08476(7) 0.36558(7) 0.0243(2) Uani 1 1 d . . .
H38A H 0.4000 0.1130 0.3208 0.029 Uiso 1 1 calc R . .
C39 C 0.38579(6) 0.13648(8) 0.43117(8) 0.0301(3) Uani 1 1 d . . .
H39A H 0.4233 0.1582 0.4397 0.045 Uiso 1 1 calc R . .
H39B H 0.3739 0.1103 0.4754 0.045 Uiso 1 1 calc R . .
H39C H 0.3577 0.1739 0.4203 0.045 Uiso 1 1 calc R . .
C40 C 0.33073(6) 0.05000(8) 0.35160(9) 0.0334(3) Uani 1 1 d . . .
H40A H 0.3335 0.0172 0.3097 0.050 Uiso 1 1 calc R . .
H40B H 0.3025 0.0872 0.3406 0.050 Uiso 1 1 calc R . .
H40C H 0.3188 0.0236 0.3956 0.050 Uiso 1 1 calc R . .
C41 C 0.58658(5) -0.02711(7) 0.30949(8) 0.0262(3) Uani 1 1 d . . .
H41A H 0.5906 0.0166 0.2784 0.031 Uiso 1 1 calc R . .
C42 C 0.63943(6) -0.03280(8) 0.35937(9) 0.0334(3) Uani 1 1 d . . .
H42A H 0.6409 0.0086 0.3923 0.050 Uiso 1 1 calc R . .
H42B H 0.6740 -0.0341 0.3289 0.050 Uiso 1 1 calc R . .
H42C H 0.6371 -0.0765 0.3888 0.050 Uiso 1 1 calc R . .
C43 C 0.58486(6) -0.09291(8) 0.25777(8) 0.0327(3) Uani 1 1 d . . .
H43A H 0.5513 -0.0898 0.2256 0.049 Uiso 1 1 calc R . .
H43B H 0.5826 -0.1365 0.2874 0.049 Uiso 1 1 calc R . .
H43C H 0.6196 -0.0940 0.2276 0.049 Uiso 1 1 calc R . .
Na1 Na 0.49851(2) 0.24101(3) 0.41263(3) 0.02279(11) Uani 1 1 d D . .
O51 O 0.47093(7) 0.26767(7) 0.53598(7) 0.0292(3) Uani 0.810(2) 1 d PD A 1
C52 C 0.50198(9) 0.28210(13) 0.60231(12) 0.0421(5) Uani 0.810(2) 1 d PD A 1
H52A H 0.4895 0.2489 0.6416 0.050 Uiso 0.810(2) 1 calc PR A 1
H52B H 0.4940 0.3314 0.6189 0.050 Uiso 0.810(2) 1 calc PR A 1
C53 C 0.56523(10) 0.27334(16) 0.58896(17) 0.0570(7) Uani 0.810(2) 1 d PD A 1
H53A H 0.5862 0.2835 0.6346 0.085 Uiso 0.810(2) 1 calc PR A 1
H53B H 0.5775 0.3065 0.5503 0.085 Uiso 0.810(2) 1 calc PR A 1
H53C H 0.5731 0.2243 0.5733 0.085 Uiso 0.810(2) 1 calc PR A 1
C54 C 0.41338(9) 0.29709(10) 0.53780(11) 0.0343(4) Uani 0.810(2) 1 d PD A 1
H54A H 0.3961 0.2921 0.4883 0.041 Uiso 0.810(2) 1 calc PR A 1
H54B H 0.4158 0.3487 0.5491 0.041 Uiso 0.810(2) 1 calc PR A 1
C55 C 0.37471(9) 0.26208(11) 0.59347(13) 0.0407(4) Uani 0.810(2) 1 d PD A 1
H55A H 0.3368 0.2843 0.5915 0.061 Uiso 0.810(2) 1 calc PR A 1
H55B H 0.3908 0.2680 0.6430 0.061 Uiso 0.810(2) 1 calc PR A 1
H55C H 0.3713 0.2111 0.5822 0.061 Uiso 0.810(2) 1 calc PR A 1
O51X O 0.4939(3) 0.2634(4) 0.5423(3) 0.0292(3) Uani 0.190(2) 1 d PD A 2
C52X C 0.5481(3) 0.2889(6) 0.5661(5) 0.0421(5) Uani 0.190(2) 1 d PD A 2
H52C H 0.5463 0.3415 0.5703 0.050 Uiso 0.190(2) 1 calc PR A 2
H52D H 0.5769 0.2772 0.5280 0.050 Uiso 0.190(2) 1 calc PR A 2
C53X C 0.5679(4) 0.2587(6) 0.6389(6) 0.0570(7) Uani 0.190(2) 1 d PD A 2
H53D H 0.6036 0.2821 0.6537 0.085 Uiso 0.190(2) 1 calc PR A 2
H53E H 0.5744 0.2073 0.6338 0.085 Uiso 0.190(2) 1 calc PR A 2
H53F H 0.5386 0.2672 0.6765 0.085 Uiso 0.190(2) 1 calc PR A 2
C54X C 0.4478(3) 0.2908(4) 0.5887(4) 0.0343(4) Uani 0.190(2) 1 d PD A 2
H54C H 0.4518 0.3432 0.5932 0.041 Uiso 0.190(2) 1 calc PR A 2
H54D H 0.4514 0.2700 0.6386 0.041 Uiso 0.190(2) 1 calc PR A 2
C55X C 0.3894(3) 0.2736(5) 0.5582(6) 0.0407(4) Uani 0.190(2) 1 d PD A 2
H55D H 0.3600 0.2920 0.5917 0.061 Uiso 0.190(2) 1 calc PR A 2
H55E H 0.3852 0.2218 0.5534 0.061 Uiso 0.190(2) 1 calc PR A 2
H55F H 0.3850 0.2959 0.5097 0.061 Uiso 0.190(2) 1 calc PR A 2

loop_
_atom_site_aniso_label
_atom_site_aniso_U_11
_atom_site_aniso_U_22
_atom_site_aniso_U_33
_atom_site_aniso_U_23
_atom_site_aniso_U_13
_atom_site_aniso_U_12
V1 0.01796(12) 0.01333(11) 0.01484(12) 0.000 -0.00104(9) 0.000
O1 0.0213(4) 0.0205(4) 0.0172(4) -0.0001(3) -0.0011(3) 0.0026(3)
O2 0.0231(4) 0.0201(4) 0.0167(4) -0.0003(3) -0.0025(3) 0.0062(3)
C1 0.0229(5) 0.0171(5) 0.0198(5) 0.0004(4) -0.0025(4) 0.0036(4)
C2 0.0234(5) 0.0174(5) 0.0198(5) -0.0007(4) -0.0026(4) 0.0054(4)
C3 0.0230(5) 0.0238(5) 0.0172(5) 0.0014(4) -0.0018(4) 0.0042(4)
C4 0.0292(6) 0.0248(6) 0.0219(6) 0.0028(5) -0.0031(5) 0.0052(5)
C5 0.0348(7) 0.0309(7) 0.0269(6) 0.0062(5) -0.0069(5) 0.0081(5)
C6 0.0330(7) 0.0407(8) 0.0262(7) 0.0042(6) -0.0104(5) 0.0059(6)
C7 0.0289(6) 0.0347(7) 0.0236(6) -0.0015(5) -0.0059(5) 0.0016(5)
C8 0.0224(5) 0.0256(6) 0.0198(5) 0.0005(4) -0.0004(4) 0.0021(4)
C9 0.0333(6) 0.0256(6) 0.0179(5) -0.0018(4) -0.0046(5) 0.0133(5)
C10 0.0323(7) 0.0347(7) 0.0210(6) -0.0002(5) 0.0004(5) 0.0162(5)
C11 0.0426(8) 0.0501(9) 0.0274(7) -0.0041(6) 0.0030(6) 0.0240(7)
C12 0.0574(10) 0.0544(10) 0.0304(8) -0.0134(7) -0.0028(7) 0.0331(9)
C13 0.0632(11) 0.0355(8) 0.0303(7) -0.0133(6) -0.0133(7) 0.0225(7)
C14 0.0462(8) 0.0266(6) 0.0248(6) -0.0048(5) -0.0111(6) 0.0149(6)
C15 0.0373(7) 0.0210(6) 0.0294(7) 0.0027(5) -0.0086(5) 0.0064(5)
C16 0.0469(9) 0.0298(7) 0.0346(8) -0.0027(6) -0.0095(6) 0.0157(6)
C17 0.0519(9) 0.0250(6) 0.0417(8) 0.0077(6) -0.0096(7) 0.0018(6)
C18 0.0222(5) 0.0234(5) 0.0233(6) -0.0014(4) 0.0009(4) -0.0009(4)
C19 0.0266(6) 0.0302(6) 0.0321(7) -0.0063(5) 0.0057(5) -0.0018(5)
C20 0.0248(6) 0.0298(6) 0.0375(7) -0.0011(6) 0.0047(5) -0.0026(5)
C21 0.0245(6) 0.0370(7) 0.0249(6) 0.0011(5) 0.0036(5) 0.0109(5)
C22 0.0289(7) 0.0541(10) 0.0359(8) 0.0097(7) 0.0062(6) 0.0096(6)
C23 0.0291(7) 0.0494(9) 0.0305(7) 0.0017(6) -0.0003(5) 0.0133(6)
C24 0.0509(9) 0.0218(6) 0.0356(8) -0.0060(5) -0.0155(7) 0.0050(6)
C25 0.0598(10) 0.0276(7) 0.0465(9) -0.0031(6) -0.0247(8) 0.0014(7)
C26 0.0717(12) 0.0239(7) 0.0531(10) -0.0016(7) -0.0254(9) 0.0028(7)
O31 0.0224(4) 0.0145(3) 0.0172(4) 0.0000(3) 0.0010(3) 0.0005(3)
C31 0.0163(5) 0.0137(4) 0.0204(5) -0.0002(4) 0.0017(4) 0.0009(4)
C32 0.0212(5) 0.0165(5) 0.0197(5) 0.0010(4) 0.0027(4) -0.0002(4)
C33 0.0235(6) 0.0203(5) 0.0232(6) -0.0001(4) 0.0043(4) -0.0007(4)
C34 0.0307(6) 0.0259(6) 0.0294(7) 0.0039(5) 0.0115(5) -0.0026(5)
C35 0.0403(8) 0.0238(6) 0.0318(7) 0.0099(5) 0.0091(6) -0.0012(5)
C36 0.0340(7) 0.0216(6) 0.0300(7) 0.0074(5) 0.0048(5) 0.0041(5)
C37 0.0240(5) 0.0189(5) 0.0241(6) 0.0029(4) 0.0034(4) 0.0011(4)
C38 0.0196(5) 0.0261(6) 0.0273(6) -0.0002(5) 0.0049(4) 0.0003(4)
C39 0.0250(6) 0.0313(7) 0.0339(7) -0.0054(5) 0.0044(5) 0.0032(5)
C40 0.0213(6) 0.0386(7) 0.0402(8) -0.0067(6) 0.0050(5) -0.0025(5)
C41 0.0242(6) 0.0226(6) 0.0319(7) 0.0072(5) 0.0055(5) 0.0061(5)
C42 0.0271(6) 0.0306(7) 0.0425(8) 0.0082(6) 0.0018(6) 0.0051(5)
C43 0.0345(7) 0.0278(6) 0.0360(7) 0.0022(5) 0.0071(6) 0.0109(5)
Na1 0.0289(3) 0.0225(2) 0.0169(2) -0.00026(17) -0.00050(18) 0.00322(19)
O51 0.0330(8) 0.0280(5) 0.0265(6) -0.0056(4) 0.0039(6) 0.0023(6)
C52 0.0386(10) 0.0509(11) 0.0366(10) -0.0175(9) -0.0014(8) -0.0016(8)
C53 0.0402(12) 0.0714(17) 0.0594(16) -0.0289(15) -0.0037(12) 0.0004(11)
C54 0.0389(10) 0.0302(8) 0.0339(9) -0.0045(7) 0.0023(7) 0.0091(7)
C55 0.0345(10) 0.0395(10) 0.0482(12) -0.0019(9) 0.0093(9) 0.0024(8)
O51X 0.0330(8) 0.0280(5) 0.0265(6) -0.0056(4) 0.0039(6) 0.0023(6)
C52X 0.0386(10) 0.0509(11) 0.0366(10) -0.0175(9) -0.0014(8) -0.0016(8)
C53X 0.0402(12) 0.0714(17) 0.0594(16) -0.0289(15) -0.0037(12) 0.0004(11)
C54X 0.0389(10) 0.0302(8) 0.0339(9) -0.0045(7) 0.0023(7) 0.0091(7)
C55X 0.0345(10) 0.0395(10) 0.0482(12) -0.0019(9) 0.0093(9) 0.0024(8)

loop_
_atom_type_symbol
_atom_type_description
_atom_type_scat_dispersion_real
_atom_type_scat_dispersion_imag
_atom_type_scat_source
C C 0.0033 0.0016 'International Tables Vol C Tables 4.2.6.8 and 6.1.1.4'
H H 0.0000 0.0000 'International Tables Vol C Tables 4.2.6.8 and 6.1.1.4'
O O 0.0106 0.0060 'International Tables Vol C Tables 4.2.6.8 and 6.1.1.4'
Na Na 0.0362 0.0249 'International Tables Vol C Tables 4.2.6.8 and 6.1.1.4'
V V 0.3005 0.5294 'International Tables Vol C Tables 4.2.6.8 and 6.1.1.4'

loop_
_geom_angle_atom_site_label_1
_geom_angle_atom_site_label_2
_geom_angle_atom_site_label_3
_geom_angle
_geom_angle_site_symmetry_1
_geom_angle_site_symmetry_3
_geom_angle_publ_flag
O31 V1 O31 77.93(5) 3_655 . ?
O31 V1 O1 129.83(3) 3_655 3_655 ?
O31 V1 O1 84.87(3) . 3_655 ?
O31 V1 O1 84.87(3) 3_655 . ?
O31 V1 O1 129.83(3) . . ?
O1 V1 O1 138.49(5) 3_655 . ?
O31 V1 O2 84.87(3) 3_655 3_655 ?
O31 V1 O2 138.79(4) . 3_655 ?
O1 V1 O2 77.94(3) 3_655 3_655 ?
O1 V1 O2 84.65(4) . 3_655 ?
O31 V1 O2 138.79(4) 3_655 . ?
O31 V1 O2 84.87(3) . . ?
O1 V1 O2 84.65(4) 3_655 . ?
O1 V1 O2 77.93(3) . . ?
O2 V1 O2 129.53(5) 3_655 . ?
O31 V1 Na1 51.20(3) 3_655 3_655 ?
O31 V1 Na1 129.00(3) . 3_655 ?
O1 V1 Na1 128.16(3) 3_655 3_655 ?
O1 V1 Na1 51.75(3) . 3_655 ?
O2 V1 Na1 50.46(3) 3_655 3_655 ?
O2 V1 Na1 129.43(3) . 3_655 ?
O31 V1 Na1 129.00(3) 3_655 . ?
O31 V1 Na1 51.20(3) . . ?
O1 V1 Na1 51.75(3) 3_655 . ?
O1 V1 Na1 128.16(3) . . ?
O2 V1 Na1 129.43(3) 3_655 . ?
O2 V1 Na1 50.46(3) . . ?
Na1 V1 Na1 179.80(2) 3_655 . ?
C1 O1 V1 117.10(7) . . ?
C1 O1 Na1 155.67(7) . 3_655 ?
V1 O1 Na1 86.73(3) . 3_655 ?
C2 O2 V1 117.11(7) . . ?
C2 O2 Na1 154.47(8) . . ?
V1 O2 Na1 87.89(3) . . ?
C2 C1 O1 113.99(10) . . ?
C2 C1 C3 130.01(11) . . ?
O1 C1 C3 115.62(10) . . ?
C1 C2 O2 113.87(10) . . ?
C1 C2 C9 130.24(10) . . ?
O2 C2 C9 115.58(10) . . ?
C4 C3 C8 119.57(11) . . ?
C4 C3 C1 123.51(11) . . ?
C8 C3 C1 116.91(10) . . ?
C5 C4 C3 118.65(12) . . ?
C5 C4 C15 117.55(11) . . ?
C3 C4 C15 123.77(11) . . ?
C6 C5 C4 121.74(13) . . ?
C6 C5 H5A 119.1 . . ?
C4 C5 H5A 119.1 . . ?
C5 C6 C7 119.62(12) . . ?
C5 C6 H6A 120.2 . . ?
C7 C6 H6A 120.2 . . ?
C6 C7 C8 121.04(13) . . ?
C6 C7 H7A 119.5 . . ?
C8 C7 H7A 119.5 . . ?
C7 C8 C3 119.31(12) . . ?
C7 C8 C18 118.89(11) . . ?
C3 C8 C18 121.80(11) . . ?
C10 C9 C14 119.92(12) . . ?
C10 C9 C2 123.06(12) . . ?
C14 C9 C2 117.01(13) . . ?
C11 C10 C9 118.75(14) . . ?
C11 C10 C21 117.55(14) . . ?
C9 C10 C21 123.68(11) . . ?
C12 C11 C10 121.38(16) . . ?
C12 C11 H11A 119.3 . . ?
C10 C11 H11A 119.3 . . ?
C11 C12 C13 120.02(14) . . ?
C11 C12 H12A 120.0 . . ?
C13 C12 H12A 120.0 . . ?
C12 C13 C14 121.16(15) . . ?
C12 C13 H13A 119.4 . . ?
C14 C13 H13A 119.4 . . ?
C13 C14 C9 118.75(15) . . ?
C13 C14 C24 119.50(14) . . ?
C9 C14 C24 121.74(12) . . ?
C4 C15 C17 112.59(12) . . ?
C4 C15 C16 110.73(12) . . ?
C17 C15 C16 108.52(12) . . ?
C4 C15 H15A 108.3 . . ?
C17 C15 H15A 108.3 . . ?
C16 C15 H15A 108.3 . . ?
C15 C16 H16A 109.5 . . ?
C15 C16 H16B 109.5 . . ?
H16A C16 H16B 109.5 . . ?
C15 C16 H16C 109.5 . . ?
H16A C16 H16C 109.5 . . ?
H16B C16 H16C 109.5 . . ?
C15 C17 H17A 109.5 . . ?
C15 C17 H17B 109.5 . . ?
H17A C17 H17B 109.5 . . ?
C15 C17 H17C 109.5 . . ?
H17A C17 H17C 109.5 . . ?
H17B C17 H17C 109.5 . . ?
C8 C18 C19 110.65(10) . . ?
C8 C18 C20 112.92(10) . . ?
C19 C18 C20 109.79(11) . . ?
C8 C18 H18A 107.8 . . ?
C19 C18 H18A 107.8 . . ?
C20 C18 H18A 107.8 . . ?
C18 C19 H19A 109.5 . . ?
C18 C19 H19B 109.5 . . ?
H19A C19 H19B 109.5 . . ?
C18 C19 H19C 109.5 . . ?
H19A C19 H19C 109.5 . . ?
H19B C19 H19C 109.5 . . ?
C18 C20 H20A 109.5 . . ?
C18 C20 H20B 109.5 . . ?
H20A C20 H20B 109.5 . . ?
C18 C20 H20C 109.5 . . ?
H20A C20 H20C 109.5 . . ?
H20B C20 H20C 109.5 . . ?
C10 C21 C22 112.66(12) . . ?
C10 C21 C23 110.49(12) . . ?
C22 C21 C23 108.17(12) . . ?
C10 C21 H21A 108.5 . . ?
C22 C21 H21A 108.5 . . ?
C23 C21 H21A 108.5 . . ?
C21 C22 H22A 109.5 . . ?
C21 C22 H22B 109.5 . . ?
H22A C22 H22B 109.5 . . ?
C21 C22 H22C 109.5 . . ?
H22A C22 H22C 109.5 . . ?
H22B C22 H22C 109.5 . . ?
C21 C23 H23A 109.5 . . ?
C21 C23 H23B 109.5 . . ?
H23A C23 H23B 109.5 . . ?
C21 C23 H23C 109.5 . . ?
H23A C23 H23C 109.5 . . ?
H23B C23 H23C 109.5 . . ?
C14 C24 C25 111.06(14) . . ?
C14 C24 C26 112.95(14) . . ?
C25 C24 C26 109.35(12) . . ?
C14 C24 H24A 107.8 . . ?
C25 C24 H24A 107.8 . . ?
C26 C24 H24A 107.8 . . ?
C24 C25 H25A 109.5 . . ?
C24 C25 H25B 109.5 . . ?
H25A C25 H25B 109.5 . . ?
C24 C25 H25C 109.5 . . ?
H25A C25 H25C 109.5 . . ?
H25B C25 H25C 109.5 . . ?
C24 C26 H26A 109.5 . . ?
C24 C26 H26B 109.5 . . ?
H26A C26 H26B 109.5 . . ?
C24 C26 H26C 109.5 . . ?
H26A C26 H26C 109.5 . . ?
H26B C26 H26C 109.5 . . ?
C31 O31 V1 117.25(7) . . ?
C31 O31 Na1 155.19(7) . . ?
V1 O31 Na1 87.29(3) . . ?
C31 C31 O31 113.78(6) 3_655 . ?
C31 C31 C32 130.15(6) 3_655 . ?
O31 C31 C32 115.78(9) . . ?
C37 C32 C33 119.49(11) . . ?
C37 C32 C31 123.26(10) . . ?
C33 C32 C31 117.24(10) . . ?
C34 C33 C32 119.55(11) . . ?
C34 C33 C38 118.73(11) . . ?
C32 C33 C38 121.72(11) . . ?
C35 C34 C33 120.72(12) . . ?
C35 C34 H34A 119.6 . . ?
C33 C34 H34A 119.6 . . ?
C36 C35 C34 119.80(12) . . ?
C36 C35 H35A 120.1 . . ?
C34 C35 H35A 120.1 . . ?
C35 C36 C37 121.62(12) . . ?
C35 C36 H36A 119.2 . . ?
C37 C36 H36A 119.2 . . ?
C36 C37 C32 118.73(11) . . ?
C36 C37 C41 117.69(11) . . ?
C32 C37 C41 123.54(10) . . ?
C33 C38 C39 109.79(11) . . ?
C33 C38 C40 112.85(11) . . ?
C39 C38 C40 110.08(11) . . ?
C33 C38 H38A 108.0 . . ?
C39 C38 H38A 108.0 . . ?
C40 C38 H38A 108.0 . . ?
C38 C39 H39A 109.5 . . ?
C38 C39 H39B 109.5 . . ?
H39A C39 H39B 109.5 . . ?
C38 C39 H39C 109.5 . . ?
H39A C39 H39C 109.5 . . ?
H39B C39 H39C 109.5 . . ?
C38 C40 H40A 109.5 . . ?
C38 C40 H40B 109.5 . . ?
H40A C40 H40B 109.5 . . ?
C38 C40 H40C 109.5 . . ?
H40A C40 H40C 109.5 . . ?
H40B C40 H40C 109.5 . . ?
C37 C41 C42 112.88(11) . . ?
C37 C41 C43 110.21(11) . . ?
C42 C41 C43 108.79(11) . . ?
C37 C41 H41A 108.3 . . ?
C42 C41 H41A 108.3 . . ?
C43 C41 H41A 108.3 . . ?
C41 C42 H42A 109.5 . . ?
C41 C42 H42B 109.5 . . ?
H42A C42 H42B 109.5 . . ?
C41 C42 H42C 109.5 . . ?
H42A C42 H42C 109.5 . . ?
H42B C42 H42C 109.5 . . ?
C41 C43 H43A 109.5 . . ?
C41 C43 H43B 109.5 . . ?
H43A C43 H43B 109.5 . . ?
C41 C43 H43C 109.5 . . ?
H43A C43 H43C 109.5 . . ?
H43B C43 H43C 109.5 . . ?
O2 Na1 O31 70.56(3) . . ?
O2 Na1 O1 70.09(3) . 3_655 ?
O31 Na1 O1 69.73(3) . 3_655 ?
O2 Na1 O51 118.97(5) . . ?
O31 Na1 O51 146.79(5) . . ?
O1 Na1 O51 142.91(5) 3_655 . ?
O2 Na1 O51X 130.77(16) . . ?
O31 Na1 O51X 148.35(18) . . ?
O1 Na1 O51X 134.82(16) 3_655 . ?
O51 Na1 O51X 13.34(13) . . ?
O2 Na1 V1 41.65(2) . . ?
O31 Na1 V1 41.51(2) . . ?
O1 Na1 V1 41.52(2) 3_655 . ?
O51 Na1 V1 160.56(4) . . ?
O51X Na1 V1 169.79(17) . . ?
C52 O51 C54 112.24(14) . . ?
C52 O51 Na1 133.80(12) . . ?
C54 O51 Na1 110.58(11) . . ?
O51 C52 C53 110.01(18) . . ?
O51 C52 H52A 109.7 . . ?
C53 C52 H52A 109.7 . . ?
O51 C52 H52B 109.7 . . ?
C53 C52 H52B 109.7 . . ?
H52A C52 H52B 108.2 . . ?
C52 C53 H53A 109.5 . . ?
C52 C53 H53B 109.5 . . ?
H53A C53 H53B 109.5 . . ?
C52 C53 H53C 109.5 . . ?
H53A C53 H53C 109.5 . . ?
H53B C53 H53C 109.5 . . ?
O51 C54 C55 113.93(16) . . ?
O51 C54 H54A 108.8 . . ?
C55 C54 H54A 108.8 . . ?
O51 C54 H54B 108.8 . . ?
C55 C54 H54B 108.8 . . ?
H54A C54 H54B 107.7 . . ?
C54 C55 H55A 109.5 . . ?
C54 C55 H55B 109.5 . . ?
H55A C55 H55B 109.5 . . ?
C54 C55 H55C 109.5 . . ?
H55A C55 H55C 109.5 . . ?
H55B C55 H55C 109.5 . . ?
C52X O51X C54X 111.4(6) . . ?
C52X O51X Na1 108.5(5) . . ?
C54X O51X Na1 131.5(5) . . ?
O51X C52X C53X 114.5(8) . . ?
O51X C52X H52C 108.6 . . ?
C53X C52X H52C 108.6 . . ?
O51X C52X H52D 108.6 . . ?
C53X C52X H52D 108.6 . . ?
H52C C52X H52D 107.6 . . ?
C52X C53X H53D 109.5 . . ?
C52X C53X H53E 109.5 . . ?
H53D C53X H53E 109.5 . . ?
C52X C53X H53F 109.5 . . ?
H53D C53X H53F 109.5 . . ?
H53E C53X H53F 109.5 . . ?
O51X C54X C55X 112.4(6) . . ?
O51X C54X H54C 109.1 . . ?
C55X C54X H54C 109.1 . . ?
O51X C54X H54D 109.1 . . ?
C55X C54X H54D 109.1 . . ?
H54C C54X H54D 107.8 . . ?
C54X C55X H55D 109.5 . . ?
C54X C55X H55E 109.5 . . ?
H55D C55X H55E 109.5 . . ?
C54X C55X H55F 109.5 . . ?
H55D C55X H55F 109.5 . . ?
H55E C55X H55F 109.5 . . ?

loop_
_geom_bond_atom_site_label_1
_geom_bond_atom_site_label_2
_geom_bond_distance
_geom_bond_site_symmetry_2
_geom_bond_publ_flag
V1 O31 1.9574(8) 3_655 ?
V1 O31 1.9575(8) . ?
V1 O1 1.9587(8) 3_655 ?
V1 O1 1.9588(8) . ?
V1 O2 1.9617(8) 3_655 ?
V1 O2 1.9619(8) . ?
V1 Na1 2.9502(5) 3_655 ?
V1 Na1 2.9502(5) . ?
O1 C1 1.3677(14) . ?
O1 Na1 2.3206(10) 3_655 ?
O2 C2 1.3665(14) . ?
O2 Na1 2.2767(9) . ?
C1 C2 1.3566(16) . ?
C1 C3 1.4971(16) . ?
C2 C9 1.4983(17) . ?
C3 C4 1.4181(17) . ?
C3 C8 1.4240(17) . ?
C4 C5 1.4067(18) . ?
C4 C15 1.5261(19) . ?
C5 C6 1.381(2) . ?
C5 H5A 0.9500 . ?
C6 C7 1.392(2) . ?
C6 H6A 0.9500 . ?
C7 C8 1.3986(17) . ?
C7 H7A 0.9500 . ?
C8 C18 1.5270(17) . ?
C9 C10 1.417(2) . ?
C9 C14 1.4235(19) . ?
C10 C11 1.4093(18) . ?
C10 C21 1.523(2) . ?
C11 C12 1.380(3) . ?
C11 H11A 0.9500 . ?
C12 C13 1.387(3) . ?
C12 H12A 0.9500 . ?
C13 C14 1.407(2) . ?
C13 H13A 0.9500 . ?
C14 C24 1.526(2) . ?
C15 C17 1.536(2) . ?
C15 C16 1.548(2) . ?
C15 H15A 1.0000 . ?
C16 H16A 0.9800 . ?
C16 H16B 0.9800 . ?
C16 H16C 0.9800 . ?
C17 H17A 0.9800 . ?
C17 H17B 0.9800 . ?
C17 H17C 0.9800 . ?
C18 C19 1.5360(18) . ?
C18 C20 1.5399(18) . ?
C18 H18A 1.0000 . ?
C19 H19A 0.9800 . ?
C19 H19B 0.9800 . ?
C19 H19C 0.9800 . ?
C20 H20A 0.9800 . ?
C20 H20B 0.9800 . ?
C20 H20C 0.9800 . ?
C21 C22 1.537(2) . ?
C21 C23 1.5451(19) . ?
C21 H21A 1.0000 . ?
C22 H22A 0.9800 . ?
C22 H22B 0.9800 . ?
C22 H22C 0.9800 . ?
C23 H23A 0.9800 . ?
C23 H23B 0.9800 . ?
C23 H23C 0.9800 . ?
C24 C25 1.542(2) . ?
C24 C26 1.542(2) . ?
C24 H24A 1.0000 . ?
C25 H25A 0.9800 . ?
C25 H25B 0.9800 . ?
C25 H25C 0.9800 . ?
C26 H26A 0.9800 . ?
C26 H26B 0.9800 . ?
C26 H26C 0.9800 . ?
O31 C31 1.3670(13) . ?
O31 Na1 2.3017(9) . ?
C31 C31 1.360(2) 3_655 ?
C31 C32 1.4967(15) . ?
C32 C37 1.4197(16) . ?
C32 C33 1.4207(16) . ?
C33 C34 1.4013(17) . ?
C33 C38 1.5273(17) . ?
C34 C35 1.390(2) . ?
C34 H34A 0.9500 . ?
C35 C36 1.3849(19) . ?
C35 H35A 0.9500 . ?
C36 C37 1.4030(17) . ?
C36 H36A 0.9500 . ?
C37 C41 1.5218(17) . ?
C38 C39 1.5373(18) . ?
C38 C40 1.5423(18) . ?
C38 H38A 1.0000 . ?
C39 H39A 0.9800 . ?
C39 H39B 0.9800 . ?
C39 H39C 0.9800 . ?
C40 H40A 0.9800 . ?
C40 H40B 0.9800 . ?
C40 H40C 0.9800 . ?
C41 C42 1.5354(19) . ?
C41 C43 1.550(2) . ?
C41 H41A 1.0000 . ?
C42 H42A 0.9800 . ?
C42 H42B 0.9800 . ?
C42 H42C 0.9800 . ?
C43 H43A 0.9800 . ?
C43 H43B 0.9800 . ?
C43 H43C 0.9800 . ?
Na1 O1 2.3206(10) 3_655 ?
Na1 O51 2.3816(13) . ?
Na1 O51X 2.391(5) . ?
O51 C52 1.431(2) . ?
O51 C54 1.455(2) . ?
C52 C53 1.508(3) . ?
C52 H52A 0.9900 . ?
C52 H52B 0.9900 . ?
C53 H53A 0.9800 . ?
C53 H53B 0.9800 . ?
C53 H53C 0.9800 . ?
C54 C55 1.506(3) . ?
C54 H54A 0.9900 . ?
C54 H54B 0.9900 . ?
C55 H55A 0.9800 . ?
C55 H55B 0.9800 . ?
C55 H55C 0.9800 . ?
O51X C52X 1.422(8) . ?
O51X C54X 1.460(7) . ?
C52X C53X 1.510(9) . ?
C52X H52C 0.9900 . ?
C52X H52D 0.9900 . ?
C53X H53D 0.9800 . ?
C53X H53E 0.9800 . ?
C53X H53F 0.9800 . ?
C54X C55X 1.509(8) . ?
C54X H54C 0.9900 . ?
C54X H54D 0.9900 . ?
C55X H55D 0.9800 . ?
C55X H55E 0.9800 . ?
C55X H55F 0.9800 . ?
